data_4348333
loop_
_publ_author_name
'Grant, Lauren N.'
'Carroll, Maria E.'
'Carroll, Patrick J.'
'Mindiola, Daniel J.'

_publ_section_title
;
 An Unusual Cobalt Azide Adduct That Produces a Nitrene Species for
 Carbon-Hydrogen Insertion Chemistry.
;
_journal_issue 16
_journal_name_full 'Inorganic chemistry'
_journal_page_first 7997
_journal_page_last 8002
_journal_paper_doi 10.1021/acs.inorgchem.6b01114
_journal_volume 55
_journal_year 2016
_chemical_formula_sum 'C39 H56 Co N4'
_chemical_formula_weight 639.81
_space_group_IT_number 2
_space_group_name_Hall '-P 1'
_space_group_name_H-M_alt 'P -1'
_symmetry_cell_setting triclinic
_symmetry_Int_Tables_number 2
_symmetry_space_group_name_H-M 'P -1'
_atom_sites_solution_hydrogens geom
_atom_sites_solution_primary direct
_audit_creation_method SHELXL-97
_cell_angle_alpha 95.925(3)
_cell_angle_beta 93.552(3)
_cell_angle_gamma 99.093(3)
_cell_formula_units_Z 2
_cell_length_a 9.3711(5)
_cell_length_b 12.0040(6)
_cell_length_c 15.5840(8)
_cell_measurement_reflns_used 9726
_cell_measurement_temperature 100
_cell_measurement_theta_max 27.52
_cell_measurement_theta_min 2.57
_cell_volume 1716.30(15)
_computing_data_collection 'Bruker APEX2'
_computing_data_reduction 'Bruker SAINT'
_computing_structure_refinement 'SHELXL-97 (Sheldrick, 2008)'
_computing_structure_solution 'SHELXS-97 (Sheldrick, 2008)'
_diffrn_ambient_temperature 100(1)
_diffrn_measured_fraction_theta_full 0.984
_diffrn_measured_fraction_theta_max 0.984
_diffrn_measurement_device 'CCD Area Detector'
_diffrn_measurement_device_type 'Bruker APEXII'
_diffrn_measurement_method 'phi and omega scans'
_diffrn_radiation_monochromator graphite
_diffrn_radiation_source 'sealed tube'
_diffrn_radiation_type MoK\a
_diffrn_radiation_wavelength 0.71073
_diffrn_reflns_av_R_equivalents 0.0319
_diffrn_reflns_av_sigmaI/netI 0.0194
_diffrn_reflns_limit_h_max 12
_diffrn_reflns_limit_h_min -12
_diffrn_reflns_limit_k_max 15
_diffrn_reflns_limit_k_min -15
_diffrn_reflns_limit_l_max 20
_diffrn_reflns_limit_l_min -20
_diffrn_reflns_number 75236
_diffrn_reflns_theta_full 27.54
_diffrn_reflns_theta_max 27.54
_diffrn_reflns_theta_min 1.73
_exptl_absorpt_coefficient_mu 0.533
_exptl_absorpt_correction_T_max 0.7456
_exptl_absorpt_correction_T_min 0.6640
_exptl_absorpt_correction_type multi-scan
_exptl_absorpt_process_details '(SADABS; Sheldrick, 2007)'
_exptl_crystal_density_diffrn 1.238
_exptl_crystal_density_method 'not measured'
_exptl_crystal_description prism
_exptl_crystal_F_000 690
_exptl_crystal_size_max 0.12
_exptl_crystal_size_mid 0.10
_exptl_crystal_size_min 0.07
_refine_diff_density_max 1.125
_refine_diff_density_min -0.421
_refine_diff_density_rms 0.081
_refine_ls_extinction_method none
_refine_ls_goodness_of_fit_ref 1.101
_refine_ls_hydrogen_treatment constr
_refine_ls_matrix_type full
_refine_ls_number_parameters 409
_refine_ls_number_reflns 7791
_refine_ls_number_restraints 0
_refine_ls_restrained_S_all 1.101
_refine_ls_R_factor_all 0.0503
_refine_ls_R_factor_gt 0.0434
_refine_ls_shift/su_max 0.000
_refine_ls_shift/su_mean 0.000
_refine_ls_structure_factor_coef Fsqd
_refine_ls_weighting_details 'calc w=1/[\s^2^(Fo^2^)+(0.0528P)^2^+2.4987P] where P=(Fo^2^+2Fc^2^)/3'
_refine_ls_weighting_scheme calc
_refine_ls_wR_factor_gt 0.1169
_refine_ls_wR_factor_ref 0.1238
_reflns_number_gt 6975
_reflns_number_total 7791
_reflns_threshold_expression >2sigma(I)
_cod_data_source_file ic6b01114_si_002.cif
_cod_data_source_block UP9063
_cod_depositor_comments
;
The following automatic conversions were performed:

data name '_atom_site_symetry_multiplicity' was replaced with
'_atom_site_symmetry_multiplicity' as specified in the replacement
file
'/home/saulius/struct/COD-crude-data/automatic-downloads/DataCite-retrospective/ACS/depositions/lib/lists/replacement-tags.lst'.

Automatic conversion script
Id: cif_correct_tags 6909 2019-04-08 15:41:33Z antanas 
;
_cod_original_sg_symbol_H-M 'P -1       '
_cod_database_code 4348333

loop_
_symmetry_equiv_pos_as_xyz
'x, y, z'
'-x, -y, -z'

loop_
_atom_site_label
_atom_site_type_symbol
_atom_site_fract_x
_atom_site_fract_y
_atom_site_fract_z
_atom_site_U_iso_or_equiv
_atom_site_adp_type
_atom_site_occupancy
_atom_site_symmetry_multiplicity
_atom_site_calc_flag
_atom_site_refinement_flags
Co1 Co 0.32566(3) 0.23812(2) 0.275445(17) 0.01329(9) Uani 1 1 d .
N1 N 0.29826(19) 0.19252(15) 0.38342(11) 0.0168(3) Uani 1 1 d .
N2 N 0.27268(18) 0.37053(14) 0.32682(11) 0.0141(3) Uani 1 1 d .
N3 N 0.28428(19) 0.30175(15) 0.16943(12) 0.0180(4) Uani 1 1 d .
N4 N 0.4479(2) 0.11589(16) 0.24896(13) 0.0213(4) Uani 1 1 d .
H4 H 0.4306 0.0944 0.1910 0.028 Uiso 1 1 calc R
C1 C 0.2992(2) 0.09381(18) 0.41708(14) 0.0189(4) Uani 1 1 d .
C2 C 0.2828(2) 0.11134(18) 0.50502(14) 0.0194(4) Uani 1 1 d .
H2 H 0.2797 0.0565 0.5432 0.026 Uiso 1 1 calc R
C3 C 0.2716(2) 0.22737(18) 0.52705(13) 0.0165(4) Uani 1 1 d .
C4 C 0.2795(2) 0.27542(17) 0.44880(13) 0.0152(4) Uani 1 1 d .
C5 C 0.2632(2) 0.38096(17) 0.41425(13) 0.0144(4) Uani 1 1 d .
C6 C 0.2363(2) 0.48393(18) 0.45434(13) 0.0174(4) Uani 1 1 d .
H6 H 0.2290 0.4941 0.5138 0.023 Uiso 1 1 calc R
C7 C 0.2207(2) 0.57071(18) 0.40455(14) 0.0194(4) Uani 1 1 d .
H7 H 0.2027 0.6395 0.4312 0.026 Uiso 1 1 calc R
C8 C 0.2312(2) 0.55788(18) 0.31588(14) 0.0180(4) Uani 1 1 d .
H8 H 0.2192 0.6169 0.2832 0.024 Uiso 1 1 calc R
C9 C 0.2601(2) 0.45450(17) 0.27626(13) 0.0145(4) Uani 1 1 d .
C10 C 0.2751(2) 0.41775(18) 0.18623(13) 0.0169(4) Uani 1 1 d .
C11 C 0.2697(2) 0.46683(19) 0.10830(14) 0.0187(4) Uani 1 1 d .
C12 C 0.2693(3) 0.37643(19) 0.04323(14) 0.0224(5) Uani 1 1 d .
H12 H 0.2655 0.3821 -0.0159 0.030 Uiso 1 1 calc R
C13 C 0.2756(2) 0.27719(19) 0.08108(14) 0.0206(4) Uani 1 1 d .
C14 C 0.2979(3) -0.01121(19) 0.35452(15) 0.0232(5) Uani 1 1 d .
C15 C 0.1510(2) -0.04026(19) 0.30141(16) 0.0227(5) Uani 1 1 d .
H15a H 0.0750 -0.0523 0.3397 0.034 Uiso 1 1 calc R
H15b H 0.1489 -0.1080 0.2625 0.034 Uiso 1 1 calc R
H15c H 0.1370 0.0214 0.2689 0.034 Uiso 1 1 calc R
C16 C 0.4202(3) 0.0052(2) 0.29136(16) 0.0249(5) Uani 1 1 d .
H16a H 0.5102 -0.0026 0.3227 0.033 Uiso 1 1 calc R
H16b H 0.3993 -0.0572 0.2452 0.033 Uiso 1 1 calc R
C17 C 0.3233(3) -0.1117(2) 0.40187(17) 0.0281(5) Uani 1 1 d .
H17a H 0.4131 -0.0924 0.4373 0.042 Uiso 1 1 calc R
H17b H 0.3278 -0.1758 0.3605 0.042 Uiso 1 1 calc R
H17c H 0.2452 -0.1302 0.4377 0.042 Uiso 1 1 calc R
C18 C 0.2564(2) 0.28323(19) 0.61739(14) 0.0201(4) Uani 1 1 d .
C19 C 0.3790(3) 0.3833(2) 0.64250(15) 0.0245(5) Uani 1 1 d .
H19a H 0.4701 0.3563 0.6452 0.037 Uiso 1 1 calc R
H19b H 0.3651 0.4208 0.6981 0.037 Uiso 1 1 calc R
H19c H 0.3790 0.4359 0.6001 0.037 Uiso 1 1 calc R
C20 C 0.1061(3) 0.3197(2) 0.62090(16) 0.0265(5) Uani 1 1 d .
H20a H 0.0936 0.3688 0.5771 0.040 Uiso 1 1 calc R
H20b H 0.0991 0.3595 0.6768 0.040 Uiso 1 1 calc R
H20c H 0.0321 0.2537 0.6110 0.040 Uiso 1 1 calc R
C21 C 0.2667(3) 0.1991(2) 0.68416(15) 0.0268(5) Uani 1 1 d .
H21a H 0.1923 0.1339 0.6694 0.040 Uiso 1 1 calc R
H21b H 0.2543 0.2349 0.7405 0.040 Uiso 1 1 calc R
H21c H 0.3600 0.1756 0.6844 0.040 Uiso 1 1 calc R
C22 C 0.2653(3) 0.58861(19) 0.09171(14) 0.0224(5) Uani 1 1 d .
C23 C 0.3909(3) 0.6692(2) 0.14458(15) 0.0261(5) Uani 1 1 d .
H23a H 0.3866 0.6596 0.2048 0.039 Uiso 1 1 calc R
H23b H 0.3834 0.7463 0.1363 0.039 Uiso 1 1 calc R
H23c H 0.4815 0.6521 0.1257 0.039 Uiso 1 1 calc R
C24 C 0.1183(3) 0.6229(2) 0.11136(17) 0.0292(5) Uani 1 1 d .
H24a H 0.0438 0.5804 0.0703 0.044 Uiso 1 1 calc R
H24b H 0.1225 0.7026 0.1073 0.044 Uiso 1 1 calc R
H24c H 0.0969 0.6072 0.1688 0.044 Uiso 1 1 calc R
C25 C 0.2856(3) 0.6029(2) -0.00388(16) 0.0315(6) Uani 1 1 d .
H25a H 0.3749 0.5794 -0.0191 0.047 Uiso 1 1 calc R
H25b H 0.2884 0.6812 -0.0127 0.047 Uiso 1 1 calc R
H25c H 0.2062 0.5570 -0.0396 0.047 Uiso 1 1 calc R
C26 C 0.2584(3) 0.1585(2) 0.03106(16) 0.0252(5) Uani 1 1 d .
C27 C 0.1661(3) 0.0719(2) 0.07839(15) 0.0247(5) Uani 1 1 d .
H27a H 0.2106 0.0719 0.1356 0.037 Uiso 1 1 calc R
H27b H 0.1584 -0.0023 0.0471 0.037 Uiso 1 1 calc R
H27c H 0.0711 0.0915 0.0823 0.037 Uiso 1 1 calc R
C28 C 0.4049(3) 0.1235(2) 0.01429(17) 0.0297(5) Uani 1 1 d .
H28a H 0.4579 0.1204 0.0685 0.045 Uiso 1 1 calc R
H28b H 0.4590 0.1780 -0.0173 0.045 Uiso 1 1 calc R
H28c H 0.3898 0.0500 -0.0188 0.045 Uiso 1 1 calc R
C29 C 0.1787(3) 0.1585(2) -0.05890(16) 0.0318(6) Uani 1 1 d .
H29a H 0.1588 0.0825 -0.0879 0.048 Uiso 1 1 calc R
H29b H 0.2387 0.2064 -0.0927 0.048 Uiso 1 1 calc R
H29c H 0.0893 0.1866 -0.0519 0.048 Uiso 1 1 calc R
C30 C 0.6079(2) 0.17039(18) 0.26226(14) 0.0181(4) Uani 1 1 d .
C31 C 0.7014(2) 0.08774(18) 0.22182(14) 0.0179(4) Uani 1 1 d .
H31a H 0.6857 0.0177 0.2484 0.024 Uiso 1 1 calc R
H31b H 0.6728 0.0698 0.1604 0.024 Uiso 1 1 calc R
C32 C 0.8616(2) 0.13991(18) 0.23482(14) 0.0181(4) Uani 1 1 d .
H32 H 0.9196 0.0854 0.2098 0.024 Uiso 1 1 calc R
C33 C 0.8866(2) 0.2479(2) 0.18954(15) 0.0221(4) Uani 1 1 d .
H33a H 0.9885 0.2811 0.1967 0.029 Uiso 1 1 calc R
H33b H 0.8585 0.2295 0.1281 0.029 Uiso 1 1 calc R
C34 C 0.7958(2) 0.33251(19) 0.22915(15) 0.0211(4) Uani 1 1 d .
H34 H 0.8111 0.4019 0.2005 0.028 Uiso 1 1 calc R
C35 C 0.6334(2) 0.27989(18) 0.21803(14) 0.0200(4) Uani 1 1 d .
H35a H 0.5766 0.3338 0.2434 0.027 Uiso 1 1 calc R
H35b H 0.6021 0.2628 0.1569 0.027 Uiso 1 1 calc R
C36 C 0.9056(3) 0.1683(2) 0.33177(14) 0.0225(5) Uani 1 1 d .
H36a H 0.8895 0.0997 0.3601 0.030 Uiso 1 1 calc R
H36b H 1.0079 0.2001 0.3408 0.030 Uiso 1 1 calc R
C37 C 0.8157(2) 0.2537(2) 0.37052(14) 0.0220(4) Uani 1 1 d .
H37 H 0.8454 0.2728 0.4324 0.029 Uiso 1 1 calc R
C38 C 0.8419(2) 0.36139(19) 0.32568(15) 0.0217(4) Uani 1 1 d .
H38a H 0.9439 0.3944 0.3337 0.029 Uiso 1 1 calc R
H38b H 0.7867 0.4165 0.3509 0.029 Uiso 1 1 calc R
C39 C 0.6546(2) 0.2021(2) 0.35913(14) 0.0218(4) Uani 1 1 d .
H39a H 0.5977 0.2564 0.3838 0.029 Uiso 1 1 calc R
H39b H 0.6379 0.1349 0.3891 0.029 Uiso 1 1 calc R

loop_
_atom_site_aniso_label
_atom_site_aniso_U_11
_atom_site_aniso_U_22
_atom_site_aniso_U_33
_atom_site_aniso_U_23
_atom_site_aniso_U_13
_atom_site_aniso_U_12
Co1 0.01562(14) 0.01207(14) 0.01318(14) 0.00261(10) 0.00170(10) 0.00441(10)
N1 0.0197(9) 0.0161(8) 0.0167(8) 0.0035(7) 0.0019(7) 0.0081(7)
N2 0.0153(8) 0.0136(8) 0.0146(8) 0.0029(6) 0.0023(6) 0.0043(6)
N3 0.0180(9) 0.0197(9) 0.0191(9) 0.0057(7) 0.0048(7) 0.0082(7)
N4 0.0166(9) 0.0172(9) 0.0282(10) -0.0037(7) 0.0014(7) 0.0013(7)
C1 0.0210(10) 0.0158(10) 0.0205(10) 0.0041(8) -0.0032(8) 0.0062(8)
C2 0.0220(10) 0.0168(10) 0.0209(10) 0.0079(8) 0.0002(8) 0.0045(8)
C3 0.0162(9) 0.0178(10) 0.0171(10) 0.0060(8) 0.0010(7) 0.0048(8)
C4 0.0158(9) 0.0158(9) 0.0151(9) 0.0022(7) 0.0021(7) 0.0051(7)
C5 0.0133(9) 0.0150(9) 0.0149(9) 0.0025(7) 0.0008(7) 0.0023(7)
C6 0.0210(10) 0.0167(10) 0.0153(9) 0.0016(8) 0.0031(8) 0.0051(8)
C7 0.0228(10) 0.0142(9) 0.0219(11) 0.0011(8) 0.0041(8) 0.0055(8)
C8 0.0204(10) 0.0140(9) 0.0207(10) 0.0057(8) 0.0020(8) 0.0039(8)
C9 0.0125(9) 0.0133(9) 0.0173(9) 0.0038(7) 0.0001(7) 0.0003(7)
C10 0.0172(10) 0.0180(10) 0.0175(10) 0.0059(8) 0.0028(8) 0.0060(8)
C11 0.0209(10) 0.0200(10) 0.0164(10) 0.0056(8) 0.0023(8) 0.0046(8)
C12 0.0290(12) 0.0216(11) 0.0169(10) 0.0037(8) 0.0044(9) 0.0028(9)
C13 0.0226(11) 0.0206(10) 0.0195(10) 0.0023(8) 0.0066(8) 0.0046(8)
C14 0.0259(11) 0.0173(10) 0.0267(11) 0.0016(9) -0.0023(9) 0.0067(9)
C15 0.0208(11) 0.0163(10) 0.0295(12) 0.0031(9) -0.0020(9) -0.0002(8)
C16 0.0258(11) 0.0188(10) 0.0306(12) 0.0029(9) 0.0033(9) 0.0047(9)
C17 0.0333(13) 0.0199(11) 0.0320(13) 0.0060(9) 0.0009(10) 0.0056(10)
C18 0.0239(11) 0.0228(11) 0.0164(10) 0.0073(8) 0.0040(8) 0.0087(9)
C19 0.0271(12) 0.0284(12) 0.0184(10) 0.0027(9) -0.0028(9) 0.0078(10)
C20 0.0268(12) 0.0281(12) 0.0297(12) 0.0110(10) 0.0119(10) 0.0117(10)
C21 0.0380(13) 0.0288(12) 0.0182(11) 0.0102(9) 0.0070(9) 0.0127(10)
C22 0.0319(12) 0.0172(10) 0.0179(10) 0.0059(8) -0.0007(9) 0.0022(9)
C23 0.0347(13) 0.0227(11) 0.0207(11) 0.0077(9) 0.0020(9) 0.0010(10)
C24 0.0326(13) 0.0239(11) 0.0321(13) 0.0052(10) -0.0070(10) 0.0099(10)
C25 0.0492(16) 0.0247(12) 0.0199(11) 0.0098(9) -0.0017(10) 0.0009(11)
C26 0.0278(12) 0.0212(11) 0.0268(12) 0.0001(9) 0.0073(9) 0.0038(9)
C27 0.0255(11) 0.0263(12) 0.0192(10) 0.0001(9) -0.0012(9) -0.0028(9)
C28 0.0319(13) 0.0300(13) 0.0269(12) -0.0018(10) 0.0048(10) 0.0064(10)
C29 0.0394(14) 0.0300(13) 0.0250(12) -0.0013(10) -0.0025(10) 0.0075(11)
C30 0.0133(9) 0.0160(10) 0.0229(10) -0.0050(8) 0.0011(8) 0.0004(8)
C31 0.0169(10) 0.0163(9) 0.0202(10) -0.0016(8) 0.0018(8) 0.0044(8)
C32 0.0152(9) 0.0203(10) 0.0184(10) -0.0011(8) 0.0014(8) 0.0044(8)
C33 0.0202(10) 0.0251(11) 0.0213(11) 0.0026(9) 0.0057(8) 0.0030(9)
C34 0.0230(11) 0.0174(10) 0.0229(11) 0.0037(8) 0.0021(8) 0.0020(8)
C35 0.0205(10) 0.0173(10) 0.0215(10) -0.0015(8) -0.0030(8) 0.0055(8)
C36 0.0218(11) 0.0247(11) 0.0205(11) -0.0005(9) -0.0033(8) 0.0061(9)
C37 0.0242(11) 0.0250(11) 0.0155(10) -0.0029(8) -0.0018(8) 0.0049(9)
C38 0.0187(10) 0.0188(10) 0.0253(11) -0.0029(8) -0.0017(8) 0.0005(8)
C39 0.0225(11) 0.0221(11) 0.0202(10) -0.0021(8) 0.0063(8) 0.0033(9)

loop_
_atom_type_symbol
_atom_type_description
_atom_type_scat_dispersion_real
_atom_type_scat_dispersion_imag
_atom_type_scat_source
C C 0.0033 0.0016 'International Tables Vol C Tables 4.2.6.8 and 6.1.1.4'
H H 0.0000 0.0000 'International Tables Vol C Tables 4.2.6.8 and 6.1.1.4'
N N 0.0061 0.0033 'International Tables Vol C Tables 4.2.6.8 and 6.1.1.4'
Co Co 0.3494 0.9721 'International Tables Vol C Tables 4.2.6.8 and 6.1.1.4'

loop_
_geom_angle_atom_site_label_1
_geom_angle_atom_site_label_2
_geom_angle_atom_site_label_3
_geom_angle
N1 Co1 N2 82.28(8)
N1 Co1 N3 158.40(8)
N2 Co1 N3 83.32(7)
N1 Co1 N4 90.62(8)
N2 Co1 N4 159.15(8)
N3 Co1 N4 108.18(8)
C1 N1 C4 108.88(18)
C1 N1 Co1 134.07(15)
C4 N1 Co1 116.95(14)
C9 N2 C5 124.39(18)
C9 N2 Co1 117.57(14)
C5 N2 Co1 117.71(14)
C13 N3 C10 106.55(17)
C13 N3 Co1 141.95(15)
C10 N3 Co1 110.98(14)
C30 N4 C16 111.28(17)
C30 N4 Co1 108.51(12)
C16 N4 Co1 119.88(14)
N1 C1 C2 108.76(19)
N1 C1 C14 117.30(19)
C2 C1 C14 133.4(2)
C1 C2 C3 108.47(18)
C4 C3 C2 104.99(18)
C4 C3 C18 129.34(19)
C2 C3 C18 125.67(19)
N1 C4 C3 108.89(18)
N1 C4 C5 111.04(17)
C3 C4 C5 139.84(19)
N2 C5 C6 118.04(18)
N2 C5 C4 110.72(17)
C6 C5 C4 131.20(19)
C7 C6 C5 119.06(19)
C6 C7 C8 121.7(2)
C7 C8 C9 118.85(19)
N2 C9 C8 117.93(18)
N2 C9 C10 111.49(18)
C8 C9 C10 130.54(19)
C11 C10 N3 110.08(18)
C11 C10 C9 135.7(2)
N3 C10 C9 113.93(17)
C10 C11 C12 104.84(19)
C10 C11 C22 130.6(2)
C12 C11 C22 124.52(19)
C13 C12 C11 109.39(19)
N3 C13 C12 109.01(19)
N3 C13 C26 126.0(2)
C12 C13 C26 124.7(2)
C1 C14 C17 111.3(2)
C1 C14 C15 109.19(18)
C17 C14 C15 109.28(19)
C1 C14 C16 112.15(19)
C17 C14 C16 106.04(19)
C15 C14 C16 108.80(19)
N4 C16 C14 119.25(18)
C3 C18 C19 110.18(18)
C3 C18 C21 110.51(18)
C19 C18 C21 107.31(19)
C3 C18 C20 109.58(18)
C19 C18 C20 111.87(19)
C21 C18 C20 107.33(18)
C11 C22 C23 110.35(19)
C11 C22 C25 110.43(19)
C23 C22 C25 106.37(19)
C11 C22 C24 111.20(19)
C23 C22 C24 111.2(2)
C25 C22 C24 107.1(2)
C27 C26 C28 111.4(2)
C27 C26 C13 110.41(19)
C28 C26 C13 111.9(2)
C27 C26 C29 107.3(2)
C28 C26 C29 106.3(2)
C13 C26 C29 109.4(2)
N4 C30 C39 110.60(17)
N4 C30 C31 109.61(16)
C39 C30 C31 110.16(18)
N4 C30 C35 110.35(17)
C39 C30 C35 107.78(17)
C31 C30 C35 108.31(18)
C32 C31 C30 110.59(17)
C31 C32 C36 109.18(18)
C31 C32 C33 109.24(18)
C36 C32 C33 110.14(18)
C34 C33 C32 109.02(17)
C38 C34 C33 109.31(18)
C38 C34 C35 108.78(18)
C33 C34 C35 110.08(18)
C30 C35 C34 110.13(17)
C37 C36 C32 109.34(18)
C38 C37 C36 109.48(19)
C38 C37 C39 110.02(19)
C36 C37 C39 109.89(18)
C37 C38 C34 109.52(18)
C37 C39 C30 109.42(18)

loop_
_geom_bond_atom_site_label_1
_geom_bond_atom_site_label_2
_geom_bond_distance
Co1 N1 1.8428(18)
Co1 N2 1.8574(17)
Co1 N3 1.9335(18)
Co1 N4 2.0248(19)
N1 C1 1.345(3)
N1 C4 1.388(3)
N2 C9 1.357(3)
N2 C5 1.365(3)
N3 C13 1.373(3)
N3 C10 1.407(3)
N4 C30 1.530(3)
N4 C16 1.538(3)
C1 C2 1.387(3)
C1 C14 1.510(3)
C2 C3 1.422(3)
C3 C4 1.403(3)
C3 C18 1.521(3)
C4 C5 1.453(3)
C5 C6 1.393(3)
C6 C7 1.382(3)
C7 C8 1.386(3)
C8 C9 1.401(3)
C9 C10 1.449(3)
C10 C11 1.405(3)
C11 C12 1.406(3)
C11 C22 1.517(3)
C12 C13 1.390(3)
C13 C26 1.532(3)
C14 C17 1.519(3)
C14 C15 1.533(3)
C14 C16 1.559(3)
C18 C19 1.525(3)
C18 C21 1.533(3)
C18 C20 1.542(3)
C22 C23 1.535(3)
C22 C25 1.537(3)
C22 C24 1.538(4)
C26 C27 1.525(3)
C26 C28 1.527(3)
C26 C29 1.547(3)
C30 C39 1.537(3)
C30 C31 1.537(3)
C30 C35 1.539(3)
C31 C32 1.525(3)
C32 C36 1.530(3)
C32 C33 1.531(3)
C33 C34 1.531(3)
C34 C38 1.528(3)
C34 C35 1.545(3)
C36 C37 1.528(3)
C37 C38 1.525(3)
C37 C39 1.531(3)
